data_7117788
loop_
_publ_author_name
'Jeffrey M. Farrell'
'Douglas W. Stephan'

_publ_section_title
;
 Synthesis of a diboryl-N-heterocycle and its conversion to a bidentate
 cationic Lewis acid
;
_journal_name_full Chem.Commun.
_journal_page_first 14322
_journal_paper_doi 10.1039/C5cc06248A
_journal_volume 51
_journal_year 2015
_chemical_formula_moiety 'B C24 F20, C20 H32 B2 N2'
_chemical_formula_sum 'C44 H32 B3 F20 N2'
_chemical_formula_weight 1001.20
_space_group_crystal_system orthorhombic
_space_group_IT_number 61
_space_group_name_Hall '-P 2ac 2ab'
_space_group_name_H-M_alt 'P b c a'
_symmetry_Int_Tables_number 61
_symmetry_space_group_name_Hall '-P 2ac 2ab'
_symmetry_space_group_name_H-M 'P b c a'
_audit_creation_date 2015-07-20
_audit_creation_method
;
Olex2 1.2
(compiled 2015.01.26 svn.r3150 for OlexSys, GUI svn.r4998)
;
_audit_update_record
;
2015-07-21 deposited with the CCDC.
2015-08-11 downloaded from the CCDC.
;
_cell_angle_alpha 90
_cell_angle_beta 90
_cell_angle_gamma 90
_cell_formula_units_Z 8
_cell_length_a 17.2516(9)
_cell_length_b 17.7060(9)
_cell_length_c 27.4233(14)
_cell_measurement_reflns_used 9644
_cell_measurement_temperature 149
_cell_measurement_theta_max 27.48
_cell_measurement_theta_min 2.42
_cell_volume 8376.6(7)
_computing_molecular_graphics 'Olex2 (Dolomanov et al., 2009)'
_computing_publication_material 'Olex2 (Dolomanov et al., 2009)'
_computing_structure_refinement 'olex2.refine (Bourhis et al., 2015)'
_diffrn_ambient_temperature 149.7
_diffrn_measured_fraction_theta_full 0.9999
_diffrn_measured_fraction_theta_max 0.9999
_diffrn_measurement_device_type 'Bruker APEX-II CCD'
_diffrn_measurement_method '\f and \w scans'
_diffrn_radiation_monochromator graphite
_diffrn_radiation_type 'Mo K\a'
_diffrn_radiation_wavelength 0.71073
_diffrn_reflns_av_R_equivalents 0.0277
_diffrn_reflns_av_unetI/netI 0.0149
_diffrn_reflns_limit_h_max 22
_diffrn_reflns_limit_h_min -21
_diffrn_reflns_limit_k_max 22
_diffrn_reflns_limit_k_min -22
_diffrn_reflns_limit_l_max 31
_diffrn_reflns_limit_l_min -35
_diffrn_reflns_number 90800
_diffrn_reflns_theta_full 24.9991
_diffrn_reflns_theta_max 25.00
_diffrn_reflns_theta_min 1.81
_diffrn_standards_number 0
_exptl_absorpt_coefficient_mu 0.154
_exptl_absorpt_correction_type none
_exptl_crystal_colour colourless
_exptl_crystal_colour_primary colourless
_exptl_crystal_density_diffrn 1.5876
_exptl_crystal_density_meas .
_exptl_crystal_description BLOCK
_exptl_crystal_F_000 4043.7039
_exptl_crystal_size_max 0.3
_exptl_crystal_size_mid 0.3
_exptl_crystal_size_min 0.3
_refine_diff_density_max 1.0959
_refine_diff_density_min -0.4880
_refine_diff_density_rms 0.0896
_refine_ls_d_res_high 0.8409
_refine_ls_d_res_low 11.2655
_refine_ls_goodness_of_fit_ref 1.0735
_refine_ls_hydrogen_treatment mixed
_refine_ls_matrix_type full
_refine_ls_number_constraints 51
_refine_ls_number_parameters 621
_refine_ls_number_reflns 7379
_refine_ls_number_restraints 0
_refine_ls_restrained_S_all 1.0735
_refine_ls_R_factor_all 0.0813
_refine_ls_R_factor_gt 0.0750
_refine_ls_shift/su_max 0.0000
_refine_ls_shift/su_mean 0.0000
_refine_ls_structure_factor_coef Fsqd
_refine_ls_weighting_details 'w=1/[\s^2^(Fo^2^)+(0.0703P)^2^+29.0718P] where P=(Fo^2^+2Fc^2^)/3'
_refine_ls_weighting_scheme calc
_refine_ls_wR_factor_gt 0.1870
_refine_ls_wR_factor_ref 0.1942
_reflns_Friedel_coverage 0.0
_reflns_limit_h_max 20
_reflns_limit_h_min 0
_reflns_limit_k_max 21
_reflns_limit_k_min 0
_reflns_limit_l_max 32
_reflns_limit_l_min 0
_reflns_number_gt 6629
_reflns_number_total 7379
_reflns_threshold_expression I>=2u(I)
_cod_data_source_file c5cc06248a2.cif
_cod_data_source_block jf049_0ma
_cod_original_cell_volume 8376.6(8)
_cod_database_code 7117788
_olex2_refinement_description
;
1. Fixed Uiso
 At 1.2 times of:
  All C(H) groups, All C(H,H) groups
 At 1.5 times of:
  All C(H,H,H) groups
2.a Ternary CH refined with riding coordinates:
 C13(H13), C9(H9), C17(H17), C5(H5)
2.b Secondary CH2 refined with riding coordinates:
 C19(H19a,H19b), C20(H20a,H20b), C10(H10a,H10b), C11(H11a,H11b), C14(H14a,
 H14b), C18(H18a,H18b), C16(H16a,H16b), C8(H8a,H8b), C7(H7a,H7b), C6(H6a,H6b),
 C12(H12a,H12b)
2.c Me refined with riding coordinates:
 C4(H4a,H4b,H4c)
2.d Aromatic/amide H refined with riding coordinates:
 C15(H15), C2(H2), C3(H3)
;
_olex2_submission_special_instructions 'No special instructions were received'

loop_
_space_group_symop_id
_space_group_symop_operation_xyz
1 x,y,z
2 x+1/2,-y+1/2,-z
3 -x,y+1/2,-z+1/2
4 -x+1/2,-y,z+1/2
5 -x,-y,-z
6 -x-1/2,y-1/2,z
7 x,-y-1/2,z-1/2
8 x-1/2,y,-z-1/2

loop_
_atom_site_label
_atom_site_type_symbol
_atom_site_fract_x
_atom_site_fract_y
_atom_site_fract_z
_atom_site_U_iso_or_equiv
_atom_site_adp_type
_atom_site_occupancy
_atom_site_refinement_flags_posn
F13 F 0.48607(15) 0.54919(14) 0.10199(10) 0.0505(7) Uani 1.000000 .
F3 F 0.60242(16) 0.20198(16) 0.38771(9) 0.0544(7) Uani 1.000000 .
F1 F 0.55244(13) 0.27259(13) 0.22652(8) 0.0384(5) Uani 1.000000 .
F4 F 0.74043(15) 0.27641(15) 0.38433(8) 0.0458(6) Uani 1.000000 .
F5 F 0.78373(13) 0.35029(14) 0.30502(8) 0.0379(5) Uani 1.000000 .
F15 F 0.54917(13) 0.42812(13) 0.24768(8) 0.0382(5) Uani 1.000000 .
F14 F 0.45742(15) 0.51858(15) 0.19685(11) 0.0539(7) Uani 1.000000 .
F12 F 0.61095(14) 0.48464(13) 0.05757(8) 0.0406(6) Uani 1.000000 .
F11 F 0.70338(13) 0.39159(12) 0.10657(7) 0.0342(5) Uani 1.000000 .
F18 F 0.76056(18) 0.05579(13) 0.12082(10) 0.0555(7) Uani 1.000000 .
F17 F 0.63287(18) 0.13377(14) 0.09275(9) 0.0546(7) Uani 1.000000 .
F16 F 0.60254(14) 0.26837(12) 0.12852(8) 0.0404(6) Uani 1.000000 .
F19 F 0.85769(15) 0.11663(15) 0.18945(10) 0.0542(7) Uani 1.000000 .
F20 F 0.82802(13) 0.25275(14) 0.22670(8) 0.0411(6) Uani 1.000000 .
F10 F 0.85031(14) 0.35356(16) 0.14923(9) 0.0503(7) Uani 1.000000 .
F7 F 0.80562(18) 0.59403(14) 0.26840(10) 0.0576(8) Uani 1.000000 .
F6 F 0.70220(14) 0.48219(13) 0.26848(8) 0.0389(5) Uani 1.000000 .
F2 F 0.50792(15) 0.20214(16) 0.30752(10) 0.0538(7) Uani 1.000000 .
C19 C 0.2009(3) 0.0168(4) 0.0602(3) 0.0769(18) Uani 1.000000 .
H19a H 0.1460(3) 0.0249(4) 0.0692(3) 0.092(2) Uiso 1.000000 R
H19b H 0.2028(3) -0.0251(4) 0.0363(3) 0.092(2) Uiso 1.000000 R
C20 C 0.2323(3) 0.0882(3) 0.0365(2) 0.0665(15) Uani 1.000000 .
H20a H 0.2045(3) 0.0967(3) 0.0054(2) 0.0798(18) Uiso 1.000000 R
H20b H 0.2212(3) 0.1317(3) 0.0581(2) 0.0798(18) Uiso 1.000000 R
C13 C 0.3193(3) 0.0859(3) 0.02622(17) 0.0451(10) Uani 1.000000 .
H13 H 0.3368(3) 0.1356(3) 0.01286(17) 0.0542(12) Uiso 1.000000 R
B2 B 0.3545(3) 0.0734(3) 0.07776(17) 0.0375(10) Uani 1.000000 .
N1 N 0.38605(19) 0.1332(2) 0.10906(12) 0.0378(8) Uani 1.000000 .
C1 C 0.4037(2) 0.2061(2) 0.09611(13) 0.0356(9) Uani 1.000000 .
B1 B 0.4118(3) 0.2395(3) 0.04271(16) 0.0343(10) Uani 1.000000 .
C9 C 0.4657(3) 0.2039(2) 0.00397(14) 0.0438(10) Uani 1.000000 .
H9 H 0.4794(3) 0.1511(2) 0.01369(14) 0.0526(12) Uiso 1.000000 R
C10 C 0.4366(3) 0.2048(3) -0.04850(16) 0.0546(13) Uani 1.000000 .
H10a H 0.4821(3) 0.2048(3) -0.07052(16) 0.0655(15) Uiso 1.000000 R
H10b H 0.4076(3) 0.1575(3) -0.05449(16) 0.0655(15) Uiso 1.000000 R
C11 C 0.3842(4) 0.2719(3) -0.06232(18) 0.0697(17) Uani 1.000000 .
H11a H 0.4174(4) 0.3132(3) -0.07469(18) 0.084(2) Uiso 1.000000 R
H11b H 0.3500(4) 0.2559(3) -0.08939(18) 0.084(2) Uiso 1.000000 R
C15 C 0.3863(5) -0.0388(4) 0.0135(3) 0.095(2) Uani 1.000000 .
H15 H 0.4323(5) -0.0576(4) -0.0012(3) 0.114(3) Uiso 1.000000 R
C14 C 0.3416(4) 0.0211(3) -0.00971(18) 0.0595(14) Uani 1.000000 .
H14a H 0.2937(4) -0.0007(3) -0.02367(18) 0.0714(16) Uiso 1.000000 R
H14b H 0.3723(4) 0.0426(3) -0.03689(18) 0.0714(16) Uiso 1.000000 R
C18 C 0.2462(4) -0.0058(4) 0.1054(2) 0.0744(18) Uani 1.000000 .
H18a H 0.2352(4) 0.0313(4) 0.1315(2) 0.089(2) Uiso 1.000000 R
H18b H 0.2272(4) -0.0556(4) 0.1166(2) 0.089(2) Uiso 1.000000 R
C17 C 0.3353(3) -0.0106(3) 0.09834(19) 0.0598(13) Uani 1.000000 .
H17 H 0.3620(3) -0.0197(3) 0.13017(19) 0.0717(16) Uiso 1.000000 R
C16 C 0.3581(5) -0.0703(3) 0.0610(2) 0.0807(19) Uani 1.000000 .
H16a H 0.3126(5) -0.1030(3) 0.0547(2) 0.097(2) Uiso 1.000000 R
H16b H 0.3993(5) -0.1023(3) 0.0752(2) 0.097(2) Uiso 1.000000 R
C2 C 0.3902(3) 0.1276(3) 0.15948(14) 0.0447(11) Uani 1.000000 .
H2 H 0.3809(3) 0.0836(3) 0.17834(14) 0.0537(13) Uiso 1.000000 R
C3 C 0.4089(2) 0.1931(3) 0.17597(16) 0.0458(11) Uani 1.000000 .
H3 H 0.4164(2) 0.2053(3) 0.20938(16) 0.0550(13) Uiso 1.000000 R
N2 N 0.4163(2) 0.2418(2) 0.13821(13) 0.0407(8) Uani 1.000000 .
C8 C 0.5370(3) 0.2565(3) 0.01123(18) 0.0536(12) Uani 1.000000 .
H8a H 0.5525(3) 0.2554(3) 0.04599(18) 0.0644(14) Uiso 1.000000 R
H8b H 0.5809(3) 0.2367(3) -0.00818(18) 0.0644(14) Uiso 1.000000 R
C7 C 0.5221(3) 0.3369(3) -0.00342(19) 0.0582(13) Uani 1.000000 .
H7a H 0.5673(3) 0.3680(3) 0.00610(19) 0.0698(16) Uiso 1.000000 R
H7b H 0.5174(3) 0.3393(3) -0.03936(19) 0.0698(16) Uiso 1.000000 R
C6 C 0.4476(4) 0.3716(2) 0.01983(17) 0.0577(14) Uani 1.000000 .
H6a H 0.4614(4) 0.3923(2) 0.05224(17) 0.0692(17) Uiso 1.000000 R
H6b H 0.4305(4) 0.4145(2) -0.00072(17) 0.0692(17) Uiso 1.000000 R
C5 C 0.3787(3) 0.3172(3) 0.02623(16) 0.0485(11) Uani 1.000000 .
H5 H 0.3422(3) 0.3372(3) 0.05149(16) 0.0582(13) Uiso 1.000000 R
C12 C 0.3346(4) 0.3025(4) -0.02202(19) 0.0706(17) Uani 1.000000 .
H12a H 0.3109(4) 0.3505(4) -0.03308(19) 0.085(2) Uiso 1.000000 R
H12b H 0.2920(4) 0.2664(4) -0.01559(19) 0.085(2) Uiso 1.000000 R
C4 C 0.4344(3) 0.3209(3) 0.14267(17) 0.0467(11) Uani 1.000000 .
H4a H 0.4411(3) 0.3338(3) 0.17717(17) 0.0701(16) Uiso 1.000000 R
H4b H 0.4824(3) 0.3319(3) 0.12492(17) 0.0701(16) Uiso 1.000000 R
H4c H 0.3919(3) 0.3509(3) 0.12896(17) 0.0701(16) Uiso 1.000000 R
F8 F 0.93132(19) 0.58797(19) 0.20806(13) 0.0760(10) Uani 1.000000 .
C30 C 0.8797(3) 0.5310(3) 0.20903(18) 0.0520(13) Uani 1.000000 .
C29 C 0.8167(3) 0.5337(2) 0.23911(16) 0.0448(11) Uani 1.000000 .
C28 C 0.7643(2) 0.4745(2) 0.23855(14) 0.0337(9) Uani 1.000000 .
C27 C 0.7703(2) 0.4106(2) 0.20981(13) 0.0311(8) Uani 1.000000 .
C33 C 0.6307(2) 0.40259(18) 0.17961(12) 0.0233(7) Uani 1.000000 .
C38 C 0.5675(2) 0.4386(2) 0.20037(13) 0.0268(7) Uani 1.000000 .
C37 C 0.5182(2) 0.4863(2) 0.17497(15) 0.0339(9) Uani 1.000000 .
C36 C 0.5323(2) 0.5015(2) 0.12678(15) 0.0325(8) Uani 1.000000 .
C24 C 0.6236(2) 0.2391(2) 0.34697(14) 0.0365(9) Uani 1.000000 .
C23 C 0.5763(2) 0.2393(2) 0.30678(15) 0.0363(9) Uani 1.000000 .
C22 C 0.6004(2) 0.2771(2) 0.26549(13) 0.0297(8) Uani 1.000000 .
C21 C 0.6694(2) 0.3175(2) 0.26108(12) 0.0264(7) Uani 1.000000 .
C26 C 0.7140(2) 0.3152(2) 0.30326(13) 0.0284(8) Uani 1.000000 .
C25 C 0.6926(2) 0.2771(2) 0.34485(13) 0.0329(8) Uani 1.000000 .
C35 C 0.5951(2) 0.4687(2) 0.10443(13) 0.0287(8) Uani 1.000000 .
C34 C 0.6416(2) 0.42112(19) 0.13108(13) 0.0257(7) Uani 1.000000 .
C39 C 0.7155(2) 0.2704(2) 0.17853(12) 0.0266(7) Uani 1.000000 .
C44 C 0.7788(2) 0.2266(2) 0.19243(13) 0.0308(8) Uani 1.000000 .
C43 C 0.7949(2) 0.1557(2) 0.17387(15) 0.0381(10) Uani 1.000000 .
C42 C 0.7470(3) 0.1247(2) 0.13978(15) 0.0377(9) Uani 1.000000 .
C41 C 0.6825(3) 0.1643(2) 0.12517(14) 0.0366(9) Uani 1.000000 .
C40 C 0.6685(2) 0.2349(2) 0.14472(13) 0.0296(8) Uani 1.000000 .
C31 C 0.8895(2) 0.4695(3) 0.17961(18) 0.0516(12) Uani 1.000000 .
F9 F 0.95199(17) 0.4653(2) 0.14958(13) 0.0775(10) Uani 1.000000 .
C32 C 0.8358(2) 0.4108(2) 0.18047(15) 0.0385(9) Uani 1.000000 .
B3 B 0.6968(2) 0.3507(2) 0.20747(14) 0.0258(8) Uani 1.000000 .

loop_
_atom_site_aniso_label
_atom_site_aniso_U_11
_atom_site_aniso_U_22
_atom_site_aniso_U_33
_atom_site_aniso_U_12
_atom_site_aniso_U_13
_atom_site_aniso_U_23
F13 0.0457(14) 0.0378(13) 0.0681(17) 0.0126(11) -0.0105(12) 0.0185(12)
F3 0.0554(16) 0.0702(18) 0.0376(13) -0.0037(14) 0.0095(12) 0.0254(13)
F1 0.0341(12) 0.0458(13) 0.0354(12) -0.0100(10) -0.0105(10) 0.0035(10)
F4 0.0489(14) 0.0639(16) 0.0246(11) 0.0026(12) -0.0087(10) 0.0076(11)
F5 0.0323(11) 0.0514(14) 0.0300(11) -0.0077(10) -0.0096(9) 0.0064(10)
F15 0.0414(13) 0.0417(12) 0.0314(11) 0.0065(10) 0.0107(10) 0.0004(10)
F14 0.0412(14) 0.0504(15) 0.0700(18) 0.0183(12) 0.0179(13) 0.0079(13)
F12 0.0555(15) 0.0357(12) 0.0305(12) 0.0023(11) -0.0057(10) 0.0106(9)
F11 0.0425(13) 0.0348(11) 0.0253(10) 0.0116(10) 0.0079(9) 0.0035(9)
F18 0.0782(19) 0.0293(12) 0.0591(16) 0.0213(13) 0.0148(14) -0.0027(11)
F17 0.082(2) 0.0358(13) 0.0463(14) 0.0094(13) -0.0167(14) -0.0138(11)
F16 0.0468(13) 0.0314(12) 0.0428(13) 0.0128(10) -0.0198(11) -0.0098(10)
F19 0.0451(15) 0.0474(15) 0.0701(18) 0.0251(12) 0.0050(13) 0.0142(13)
F20 0.0314(12) 0.0546(14) 0.0372(12) 0.0098(11) -0.0068(10) 0.0066(11)
F10 0.0410(14) 0.0624(17) 0.0475(14) -0.0006(12) 0.0170(11) 0.0061(13)
F7 0.0763(19) 0.0357(13) 0.0609(17) -0.0189(13) -0.0279(15) 0.0038(12)
F6 0.0448(13) 0.0348(12) 0.0372(12) -0.0053(10) -0.0036(10) -0.0042(10)
F2 0.0391(14) 0.0603(16) 0.0620(17) -0.0184(12) 0.0015(12) 0.0167(14)
C19 0.053(3) 0.075(4) 0.103(5) -0.015(3) 0.012(3) -0.012(4)
C20 0.048(3) 0.060(3) 0.092(4) 0.000(2) -0.013(3) -0.011(3)
C13 0.050(3) 0.037(2) 0.048(3) -0.002(2) -0.006(2) -0.0031(19)
B2 0.032(2) 0.049(3) 0.032(2) 0.008(2) 0.0030(18) -0.004(2)
N1 0.0330(17) 0.052(2) 0.0287(17) 0.0060(15) 0.0016(14) 0.0060(15)
C1 0.0255(18) 0.056(3) 0.0254(18) 0.0125(18) -0.0042(15) -0.0143(18)
B1 0.039(2) 0.035(2) 0.029(2) -0.0044(19) -0.0002(18) -0.0010(18)
C9 0.072(3) 0.032(2) 0.027(2) 0.007(2) 0.003(2) 0.0024(16)
C10 0.091(4) 0.041(2) 0.032(2) -0.000(2) 0.005(2) -0.0006(19)
C11 0.106(5) 0.063(3) 0.040(3) 0.011(3) -0.024(3) 0.006(2)
C15 0.125(6) 0.086(5) 0.073(4) 0.042(5) 0.025(4) -0.004(4)
C14 0.085(4) 0.052(3) 0.041(3) -0.001(3) 0.006(3) -0.013(2)
C18 0.078(4) 0.090(4) 0.055(3) -0.048(3) 0.020(3) -0.006(3)
C17 0.080(4) 0.047(3) 0.052(3) -0.009(3) -0.005(3) -0.005(2)
C16 0.113(5) 0.041(3) 0.088(4) 0.011(3) 0.001(4) -0.002(3)
C2 0.044(2) 0.068(3) 0.0230(19) -0.002(2) -0.0031(17) -0.002(2)
C3 0.037(2) 0.070(3) 0.031(2) 0.008(2) 0.0055(17) 0.009(2)
N2 0.0368(18) 0.045(2) 0.0403(19) 0.0054(16) 0.0003(15) -0.0059(16)
C8 0.049(3) 0.066(3) 0.046(3) 0.000(2) 0.005(2) 0.006(2)
C7 0.072(3) 0.056(3) 0.047(3) -0.022(3) 0.013(2) -0.002(2)
C6 0.108(4) 0.027(2) 0.038(2) -0.007(2) 0.007(3) 0.0010(18)
C5 0.055(3) 0.050(3) 0.040(2) 0.016(2) -0.001(2) -0.002(2)
C12 0.069(4) 0.094(4) 0.049(3) 0.029(3) -0.022(3) -0.005(3)
C4 0.045(2) 0.049(3) 0.047(2) 0.002(2) 0.002(2) -0.002(2)
F8 0.066(2) 0.075(2) 0.086(2) -0.0472(17) -0.0226(17) 0.0328(18)
C30 0.048(3) 0.051(3) 0.056(3) -0.026(2) -0.018(2) 0.022(2)
C29 0.050(3) 0.040(2) 0.045(2) -0.012(2) -0.022(2) 0.0121(19)
C28 0.034(2) 0.036(2) 0.0304(19) -0.0057(16) -0.0088(16) 0.0065(16)
C27 0.0259(19) 0.038(2) 0.0291(18) -0.0039(16) -0.0063(15) 0.0090(16)
C33 0.0251(17) 0.0192(16) 0.0256(17) -0.0025(13) -0.0038(14) -0.0019(13)
C38 0.0288(18) 0.0250(17) 0.0266(17) -0.0023(14) 0.0024(14) -0.0016(14)
C37 0.0256(19) 0.0282(19) 0.048(2) 0.0038(15) 0.0055(17) -0.0027(17)
C36 0.0318(19) 0.0217(17) 0.044(2) 0.0003(15) -0.0095(17) 0.0076(16)
C24 0.040(2) 0.039(2) 0.031(2) 0.0030(18) 0.0071(17) 0.0108(17)
C23 0.032(2) 0.037(2) 0.040(2) -0.0053(17) 0.0035(17) 0.0057(17)
C22 0.0295(19) 0.0303(19) 0.0293(19) -0.0009(15) -0.0048(15) -0.0001(15)
C21 0.0293(18) 0.0265(17) 0.0235(17) 0.0018(14) -0.0019(14) -0.0000(14)
C26 0.0285(18) 0.0300(18) 0.0268(18) -0.0003(15) -0.0026(15) -0.0014(15)
C25 0.036(2) 0.041(2) 0.0218(17) 0.0055(17) -0.0035(15) 0.0014(15)
C35 0.037(2) 0.0241(17) 0.0253(18) -0.0036(15) -0.0036(15) 0.0028(14)
C34 0.0297(18) 0.0214(16) 0.0261(17) 0.0024(14) -0.0010(14) -0.0030(14)
C39 0.0296(18) 0.0288(18) 0.0214(16) 0.0047(15) 0.0037(14) 0.0061(14)
C44 0.0284(18) 0.037(2) 0.0271(18) 0.0060(16) 0.0032(15) 0.0076(15)
C43 0.037(2) 0.039(2) 0.039(2) 0.0161(18) 0.0106(18) 0.0150(18)
C42 0.054(2) 0.0217(18) 0.037(2) 0.0116(17) 0.0138(19) 0.0041(16)
C41 0.051(2) 0.030(2) 0.0281(19) 0.0052(18) 0.0005(17) -0.0040(16)
C40 0.036(2) 0.0262(18) 0.0267(18) 0.0093(15) -0.0018(15) 0.0033(14)
C31 0.029(2) 0.072(3) 0.053(3) -0.016(2) 0.001(2) 0.024(3)
F9 0.0474(17) 0.102(3) 0.083(2) -0.0229(17) 0.0179(16) 0.026(2)
C32 0.034(2) 0.048(2) 0.034(2) -0.0004(18) -0.0007(17) 0.0091(18)
B3 0.026(2) 0.029(2) 0.0230(19) 0.0018(16) -0.0024(15) 0.0014(16)

loop_
_atom_type_symbol
_atom_type_scat_dispersion_real
_atom_type_scat_dispersion_imag
_atom_type_scat_Cromer_Mann_a1
_atom_type_scat_Cromer_Mann_a2
_atom_type_scat_Cromer_Mann_a3
_atom_type_scat_Cromer_Mann_a4
_atom_type_scat_Cromer_Mann_b1
_atom_type_scat_Cromer_Mann_b2
_atom_type_scat_Cromer_Mann_b3
_atom_type_scat_Cromer_Mann_b4
_atom_type_scat_Cromer_Mann_c
_atom_type_scat_source
_atom_type_scat_dispersion_source
H 0.00000 0.00000 0.49300 0.32291 0.14019 0.04081 10.51090 26.12570 3.14236 57.79970 0.0030380000826 'International Tables Volume C Table 6.1.1.4 (pp. 500-502)' 'Henke, Gullikson and Davis, At. Data and Nucl. Data Tables, 1993, 54, 2'
C 0.00347 0.00161 2.31000 1.02000 1.58860 0.86500 20.84390 10.20750 0.56870 51.65120 0.215599998832 'International Tables Volume C Table 6.1.1.4 (pp. 500-502)' 'Henke, Gullikson and Davis, At. Data and Nucl. Data Tables, 1993, 54, 2'
B 0.00141 0.00067 2.05450 1.33260 1.09790 0.70680 23.21850 1.02100 60.34980 0.14030 -0.193200007081 'International Tables Volume C Table 6.1.1.4 (pp. 500-502)' 'Henke, Gullikson and Davis, At. Data and Nucl. Data Tables, 1993, 54, 2'
F 0.01794 0.01033 3.53920 2.64120 1.51700 1.02430 10.28250 4.29440 0.26150 26.14760 0.277599990368 'International Tables Volume C Table 6.1.1.4 (pp. 500-502)' 'Henke, Gullikson and Davis, At. Data and Nucl. Data Tables, 1993, 54, 2'
N 0.00653 0.00323 12.21260 3.13220 2.01250 1.16630 0.00570 9.89330 28.99750 0.58260 -11.5290002823 'International Tables Volume C Table 6.1.1.4 (pp. 500-502)' 'Henke, Gullikson and Davis, At. Data and Nucl. Data Tables, 1993, 54, 2'

loop_
_geom_angle_atom_site_label_1
_geom_angle_atom_site_label_2
_geom_angle_atom_site_label_3
_geom_angle
_geom_angle_site_symmetry_1
_geom_angle_site_symmetry_3
H19b C19 H19a 107.8 . .
C20 C19 H19a 109.1(3) . .
C20 C19 H19b 109.1(4) . .
C18 C19 H19a 109.1(3) . .
C18 C19 H19b 109.1(4) . .
C18 C19 C20 112.6(5) . .
H20a C20 C19 108.8(3) . .
H20b C20 C19 108.8(3) . .
H20b C20 H20a 107.7 . .
C13 C20 C19 114.0(5) . .
C13 C20 H20a 108.8(3) . .
C13 C20 H20b 108.8(3) . .
H13 C13 C20 109.9(3) . .
B2 C13 C20 102.7(4) . .
B2 C13 H13 109.9(3) . .
C14 C13 C20 112.3(4) . .
C14 C13 H13 109.9(3) . .
C14 C13 B2 111.9(4) . .
N1 B2 C13 125.0(4) . .
C17 B2 C13 111.5(4) . .
C17 B2 N1 122.2(4) . .
C1 N1 B2 127.5(3) . .
C2 N1 B2 123.4(4) . .
C2 N1 C1 108.2(4) . .
B1 C1 N1 127.5(3) . .
N2 C1 N1 105.0(3) . .
N2 C1 B1 127.4(4) . .
C9 B1 C1 122.4(4) . .
C5 B1 C1 124.4(4) . .
C5 B1 C9 112.4(4) . .
H9 C9 B1 109.8(2) . .
C10 C9 B1 116.5(4) . .
C10 C9 H9 109.8(2) . .
C8 C9 B1 98.3(3) . .
C8 C9 H9 109.8(3) . .
C8 C9 C10 112.0(4) . .
H10a C10 C9 108.4(3) . .
H10b C10 C9 108.4(3) . .
H10b C10 H10a 107.4 . .
C11 C10 C9 115.7(4) . .
C11 C10 H10a 108.4(3) . .
C11 C10 H10b 108.4(3) . .
H11a C11 C10 108.4(3) . .
H11b C11 C10 108.4(3) . .
H11b C11 H11a 107.4 . .
C12 C11 C10 115.7(4) . .
C12 C11 H11a 108.4(4) . .
C12 C11 H11b 108.4(3) . .
C14 C15 H15 120.7(4) . .
C16 C15 H15 120.7(4) . .
C16 C15 C14 118.6(6) . .
C15 C14 C13 113.0(4) . .
H14a C14 C13 109.0(3) . .
H14a C14 C15 109.0(4) . .
H14b C14 C13 109.0(3) . .
H14b C14 C15 109.0(4) . .
H14b C14 H14a 107.8 . .
H18a C18 C19 108.5(4) . .
H18b C18 C19 108.5(3) . .
H18b C18 H18a 107.5 . .
C17 C18 C19 115.0(5) . .
C17 C18 H18a 108.5(3) . .
C17 C18 H18b 108.5(3) . .
C18 C17 B2 101.2(4) . .
H17 C17 B2 110.9(3) . .
H17 C17 C18 110.9(3) . .
C16 C17 B2 110.4(4) . .
C16 C17 C18 112.2(5) . .
C16 C17 H17 110.9(3) . .
C17 C16 C15 114.3(5) . .
H16a C16 C15 108.7(4) . .
H16a C16 C17 108.7(4) . .
H16b C16 C15 108.7(4) . .
H16b C16 C17 108.7(3) . .
H16b C16 H16a 107.6 . .
H2 C2 N1 126.3(3) . .
C3 C2 N1 107.5(4) . .
C3 C2 H2 126.3(3) . .
H3 C3 C2 125.4(3) . .
N2 C3 C2 109.2(4) . .
N2 C3 H3 125.4(3) . .
C3 N2 C1 110.1(4) . .
C4 N2 C1 124.8(4) . .
C4 N2 C3 125.1(4) . .
H8a C8 C9 108.9(2) . .
H8b C8 C9 108.9(2) . .
H8b C8 H8a 107.7 . .
C7 C8 C9 113.4(4) . .
C7 C8 H8a 108.9(3) . .
C7 C8 H8b 108.9(3) . .
H7a C7 C8 108.8(3) . .
H7b C7 C8 108.8(3) . .
H7b C7 H7a 107.7 . .
C6 C7 C8 113.9(4) . .
C6 C7 H7a 108.8(3) . .
C6 C7 H7b 108.8(3) . .
H6a C6 C7 108.3(3) . .
H6b C6 C7 108.3(3) . .
H6b C6 H6a 107.4 . .
C5 C6 C7 115.8(4) . .
C5 C6 H6a 108.3(2) . .
C5 C6 H6b 108.3(3) . .
C6 C5 B1 107.6(4) . .
H5 C5 B1 110.0(2) . .
H5 C5 C6 110.0(2) . .
C12 C5 B1 106.3(4) . .
C12 C5 C6 112.8(4) . .
C12 C5 H5 110.0(3) . .
C5 C12 C11 114.2(5) . .
H12a C12 C11 108.7(3) . .
H12a C12 C5 108.7(3) . .
H12b C12 C11 108.7(4) . .
H12b C12 C5 108.7(3) . .
H12b C12 H12a 107.6 . .
H4a C4 N2 109.5 . .
H4b C4 N2 109.5 . .
H4b C4 H4a 109.5 . .
H4c C4 N2 109.5 . .
H4c C4 H4a 109.5 . .
H4c C4 H4b 109.5 . .
C29 C30 F8 120.8(5) . .
C31 C30 F8 120.3(5) . .
C31 C30 C29 118.9(4) . .
C30 C29 F7 120.0(4) . .
C28 C29 F7 120.8(4) . .
C28 C29 C30 119.2(4) . .
C29 C28 F6 115.7(4) . .
C27 C28 F6 119.0(3) . .
C27 C28 C29 125.2(4) . .
C32 C27 C28 112.9(4) . .
B3 C27 C28 119.3(3) . .
B3 C27 C32 127.1(4) . .
C34 C33 C38 113.1(3) . .
B3 C33 C38 127.5(3) . .
B3 C33 C34 118.9(3) . .
C33 C38 F15 121.1(3) . .
C37 C38 F15 115.1(3) . .
C37 C38 C33 123.8(3) . .
C38 C37 F14 121.1(4) . .
C36 C37 F14 119.2(3) . .
C36 C37 C38 119.8(3) . .
C37 C36 F13 120.4(4) . .
C35 C36 F13 120.5(3) . .
C35 C36 C37 119.1(3) . .
C23 C24 F3 120.5(4) . .
C25 C24 F3 120.7(4) . .
C25 C24 C23 118.8(3) . .
C24 C23 F2 120.4(3) . .
C22 C23 F2 120.8(4) . .
C22 C23 C24 118.8(4) . .
C23 C22 F1 115.8(3) . .
C21 C22 F1 118.9(3) . .
C21 C22 C23 125.3(3) . .
C26 C21 C22 112.7(3) . .
B3 C21 C22 120.3(3) . .
B3 C21 C26 126.3(3) . .
C21 C26 F5 120.5(3) . .
C25 C26 F5 115.7(3) . .
C25 C26 C21 123.8(3) . .
C24 C25 F4 119.3(3) . .
C26 C25 F4 120.1(3) . .
C26 C25 C24 120.6(3) . .
C36 C35 F12 120.0(3) . .
C34 C35 F12 121.2(3) . .
C34 C35 C36 118.8(3) . .
C33 C34 F11 119.3(3) . .
C35 C34 F11 115.4(3) . .
C35 C34 C33 125.3(3) . .
C40 C39 C44 112.9(3) . .
B3 C39 C44 119.9(3) . .
B3 C39 C40 126.6(3) . .
C39 C44 F20 119.5(3) . .
C43 C44 F20 116.2(3) . .
C43 C44 C39 124.3(4) . .
C44 C43 F19 120.6(4) . .
C42 C43 F19 119.7(4) . .
C42 C43 C44 119.7(4) . .
C43 C42 F18 121.6(4) . .
C41 C42 F18 119.4(4) . .
C41 C42 C43 119.0(4) . .
C42 C41 F17 120.1(3) . .
C40 C41 F17 120.5(4) . .
C40 C41 C42 119.4(4) . .
C39 C40 F16 120.9(3) . .
C41 C40 F16 114.5(3) . .
C41 C40 C39 124.6(3) . .
F9 C31 C30 120.0(4) . .
C32 C31 C30 120.2(4) . .
C32 C31 F9 119.8(5) . .
C27 C32 F10 121.2(4) . .
C31 C32 F10 115.2(4) . .
C31 C32 C27 123.6(4) . .
C33 B3 C27 101.0(3) . .
C21 B3 C27 114.4(3) . .
C21 B3 C33 114.3(3) . .
C39 B3 C27 114.7(3) . .
C39 B3 C33 112.9(3) . .
C39 B3 C21 100.2(3) . .

loop_
_geom_bond_atom_site_label_1
_geom_bond_atom_site_label_2
_geom_bond_distance
_geom_bond_site_symmetry_2
F13 C36 1.345(4) .
F3 C24 1.347(4) .
F1 C22 1.354(4) .
F4 C25 1.361(4) .
F5 C26 1.355(4) .
F15 C38 1.348(4) .
F14 C37 1.337(4) .
F12 C35 1.344(4) .
F11 C34 1.365(4) .
F18 C42 1.347(4) .
F17 C41 1.348(5) .
F16 C40 1.357(4) .
F19 C43 1.354(4) .
F20 C44 1.349(4) .
F10 C32 1.350(5) .
F7 C29 1.351(5) .
F6 C28 1.356(5) .
F2 C23 1.351(5) .
C19 H19a 0.9900 .
C19 H19b 0.9900 .
C19 C20 1.522(8) .
C19 C18 1.518(9) .
C20 H20a 0.9900 .
C20 H20b 0.9900 .
C20 C13 1.527(7) .
C13 H13 1.0000 .
C13 B2 1.554(6) .
C13 C14 1.560(6) .
B2 N1 1.468(6) .
B2 C17 1.625(7) .
N1 C1 1.372(6) .
N1 C2 1.388(5) .
C1 B1 1.586(6) .
C1 N2 1.335(5) .
B1 C9 1.546(6) .
B1 C5 1.557(6) .
C9 H9 1.0000 .
C9 C10 1.524(6) .
C9 C8 1.556(7) .
C10 H10a 0.9900 .
C10 H10b 0.9900 .
C10 C11 1.540(7) .
C11 H11a 0.9900 .
C11 H11b 0.9900 .
C11 C12 1.500(8) .
C15 H15 0.9500 .
C15 C14 1.458(9) .
C15 C16 1.499(9) .
C14 H14a 0.9900 .
C14 H14b 0.9900 .
C18 H18a 0.9900 .
C18 H18b 0.9900 .
C18 C17 1.550(9) .
C17 H17 1.0000 .
C17 C16 1.522(8) .
C16 H16a 0.9900 .
C16 H16b 0.9900 .
C2 H2 0.9500 .
C2 C3 1.285(7) .
C3 H3 0.9500 .
C3 N2 1.354(6) .
N2 C4 1.440(6) .
C8 H8a 0.9900 .
C8 H8b 0.9900 .
C8 C7 1.500(7) .
C7 H7a 0.9900 .
C7 H7b 0.9900 .
C7 C6 1.561(8) .
C6 H6a 0.9900 .
C6 H6b 0.9900 .
C6 C5 1.540(7) .
C5 H5 1.0000 .
C5 C12 1.548(7) .
C12 H12a 0.9900 .
C12 H12b 0.9900 .
C4 H4a 0.9800 .
C4 H4b 0.9800 .
C4 H4c 0.9800 .
F8 C30 1.346(5) .
C30 C29 1.365(7) .
C30 C31 1.365(8) .
C29 C28 1.384(6) .
C28 C27 1.384(6) .
C27 C32 1.388(6) .
C27 B3 1.654(5) .
C33 C38 1.386(5) .
C33 C34 1.384(5) .
C33 B3 1.652(5) .
C38 C37 1.385(5) .
C37 C36 1.370(6) .
C36 C35 1.373(6) .
C24 C23 1.371(6) .
C24 C25 1.370(6) .
C23 C22 1.379(5) .
C22 C21 1.394(5) .
C21 C26 1.390(5) .
C21 B3 1.652(5) .
C26 C25 1.375(5) .
C35 C34 1.374(5) .
C39 C44 1.393(5) .
C39 C40 1.383(5) .
C39 B3 1.659(5) .
C44 C43 1.382(6) .
C43 C42 1.363(6) .
C42 C41 1.374(6) .
C41 C40 1.382(5) .
C31 F9 1.359(5) .
C31 C32 1.393(6) .
